data_1502466
loop_
_publ_author_name
'Ruan, Shu-Tang'
'Luo, Jie-Min'
'Du, Yu'
'Huang, Pei-Qiang'

_publ_section_title
;
 Asymmetric vinylogous Mannich reactions: a versatile approach to
 functionalized heterocycles.
;
_journal_issue 18
_journal_name_full 'Organic letters'
_journal_page_first 4938
_journal_page_last 4941
_journal_paper_doi 10.1021/ol2020384
_journal_volume 13
_journal_year 2011
_chemical_absolute_configuration rm
_chemical_formula_sum 'C12 H21 N O3 S'
_chemical_formula_weight 259.36
_chemical_name_systematic
; 
 ? 
;
_space_group_IT_number 19
_symmetry_cell_setting orthorhombic
_symmetry_space_group_name_Hall 'P 2ac 2ab'
_symmetry_space_group_name_H-M 'P 21 21 21'
_atom_sites_solution_hydrogens geom
_atom_sites_solution_primary direct
_atom_sites_solution_secondary difmap
_audit_creation_method SHELXL-97
_cell_angle_alpha 90.00
_cell_angle_beta 90.00
_cell_angle_gamma 90.00
_cell_formula_units_Z 4
_cell_length_a 5.8404(3)
_cell_length_b 12.8879(5)
_cell_length_c 18.2216(6)
_cell_measurement_reflns_used 2121
_cell_measurement_temperature 293(2)
_cell_measurement_theta_max 32.5020
_cell_measurement_theta_min 2.7282
_cell_volume 1371.55(10)
_computing_cell_refinement 'Bruker FRAMBO'
_computing_data_collection 'Bruker FRAMBO'
_computing_data_reduction 'Bruker SAINT'
_computing_molecular_graphics 'Bruker SHELXTL'
_computing_publication_material 'Bruker SHELXTL'
_computing_structure_refinement 'Bruker SHELXTL'
_computing_structure_solution 'Bruker SHELXTL'
_diffrn_ambient_temperature 298(2)
_diffrn_measured_fraction_theta_full 0.990
_diffrn_measured_fraction_theta_max 0.990
_diffrn_measurement_device_type 'multiwire proportional'
_diffrn_measurement_method 'phi and omega scans'
_diffrn_radiation_monochromator graphite
_diffrn_radiation_source 'fine-focus sealed tube'
_diffrn_radiation_type MoK\a
_diffrn_radiation_wavelength 0.71073
_diffrn_reflns_av_R_equivalents 0.0487
_diffrn_reflns_av_sigmaI/netI 0.0813
_diffrn_reflns_limit_h_max 7
_diffrn_reflns_limit_h_min -4
_diffrn_reflns_limit_k_max 16
_diffrn_reflns_limit_k_min -15
_diffrn_reflns_limit_l_max 23
_diffrn_reflns_limit_l_min -20
_diffrn_reflns_number 6292
_diffrn_reflns_theta_full 26.99
_diffrn_reflns_theta_max 26.99
_diffrn_reflns_theta_min 2.74
_exptl_absorpt_coefficient_mu 0.233
_exptl_absorpt_correction_T_max 0.9671
_exptl_absorpt_correction_T_min 0.8769
_exptl_absorpt_correction_type multi-scan
_exptl_absorpt_process_details 'CrysAlis RED'
_exptl_crystal_colour white
_exptl_crystal_density_diffrn 1.256
_exptl_crystal_density_meas ?
_exptl_crystal_density_method 'not measured'
_exptl_crystal_description block
_exptl_crystal_F_000 560
_exptl_crystal_size_max 0.5
_exptl_crystal_size_mid 0.4
_exptl_crystal_size_min 0.2
_refine_diff_density_max 0.323
_refine_diff_density_min -0.245
_refine_diff_density_rms 0.046
_refine_ls_abs_structure_details 'Flack H D (1983), Acta Cryst. A39, 876-881'
_refine_ls_abs_structure_Flack -0.01(8)
_refine_ls_extinction_method none
_refine_ls_goodness_of_fit_ref 0.925
_refine_ls_hydrogen_treatment constr
_refine_ls_matrix_type full
_refine_ls_number_parameters 154
_refine_ls_number_reflns 2859
_refine_ls_number_restraints 0
_refine_ls_restrained_S_all 0.925
_refine_ls_R_factor_all 0.0635
_refine_ls_R_factor_gt 0.0433
_refine_ls_shift/su_max 0.001
_refine_ls_shift/su_mean 0.000
_refine_ls_structure_factor_coef Fsqd
_refine_ls_weighting_details 'calc w=1/[\s^2^(Fo^2^)+(0.0256P)^2^+0.0000P] where P=(Fo^2^+2Fc^2^)/3'
_refine_ls_weighting_scheme calc
_refine_ls_wR_factor_gt 0.0672
_refine_ls_wR_factor_ref 0.0711
_reflns_number_gt 2235
_reflns_number_total 2859
_reflns_threshold_expression >2sigma(I)
_cod_data_source_file ol2020384_si_002.cif
_cod_data_source_block k
_cod_depositor_comments
;
The following automatic conversions were performed:

'_symmetry_cell_setting' value 'Orthorhombic' changed to
'orthorhombic' according to
/home/saulius/struct/CIF-dictionaries/cif_core.dic dictionary named
'cif_core.dic' version 2.4.1 from 2010-06-29.

Automatic conversion script
Id: cif_fix_values 1715 2011-07-08 13:25:40Z adriana 

The following automatic conversions were performed:

'_exptl_crystal_density_meas' value 'not measured' was changed to '?'
- the value is perceived as not measured.

Automatic conversion script
Id: cif_fix_values 3008 2015-01-20 13:52:24Z robertas 
;
_cod_original_sg_symbol_H-M P2(1)2(1)2(1)
_cod_database_code 1502466

loop_
_symmetry_equiv_pos_as_xyz
'x, y, z'
'-x+1/2, -y, z+1/2'
'-x, y+1/2, -z+1/2'
'x+1/2, -y+1/2, -z'

loop_
_atom_site_label
_atom_site_type_symbol
_atom_site_fract_x
_atom_site_fract_y
_atom_site_fract_z
_atom_site_U_iso_or_equiv
_atom_site_adp_type
_atom_site_occupancy
_atom_site_symmetry_multiplicity
_atom_site_calc_flag
_atom_site_refinement_flags
S1 S 0.71945(10) 0.42533(5) 0.18145(3) 0.02143(14) Uani 1 1 d .
N1 N 0.8085(3) 0.31395(14) 0.21489(10) 0.0244(5) Uani 1 1 d .
H1A H 0.9093 0.2777 0.1920 0.029 Uiso 1 1 calc R
O2 O 0.8595(3) 0.51354(13) 0.20851(8) 0.0308(5) Uani 1 1 d .
O3 O 0.3604(3) 0.21186(13) 0.23088(9) 0.0306(4) Uani 1 1 d .
C12 C 0.8064(4) 0.40788(18) 0.08483(11) 0.0227(5) Uani 1 1 d .
C11 C 0.5338(4) 0.0778(2) 0.17091(13) 0.0281(6) Uani 1 1 d .
H11A H 0.5621 0.0279 0.1351 0.034 Uiso 1 1 calc R
C10 C 0.7129(5) 0.27786(18) 0.28422(12) 0.0265(6) Uani 1 1 d .
H10A H 0.6137 0.3330 0.3033 0.032 Uiso 1 1 calc R
C9 C 0.5639(4) 0.18209(18) 0.27155(13) 0.0257(6) Uani 1 1 d .
H9A H 0.5171 0.1541 0.3193 0.031 Uiso 1 1 calc R
C8 C 0.8953(5) 0.2561(2) 0.34191(12) 0.0306(7) Uani 1 1 d .
H8A H 0.8220 0.2270 0.3850 0.037 Uiso 1 1 calc R
H8B H 1.0003 0.2044 0.3228 0.037 Uiso 1 1 calc R
C7 C 0.6664(4) 0.09729(17) 0.22749(13) 0.0277(6) Uani 1 1 d .
H7A H 0.8029 0.0633 0.2382 0.033 Uiso 1 1 calc R
C6 C 0.7095(5) 0.5035(2) 0.04652(12) 0.0376(7) Uani 1 1 d .
H6A H 0.7467 0.5008 -0.0048 0.056 Uiso 1 1 calc R
H6B H 0.7748 0.5648 0.0678 0.056 Uiso 1 1 calc R
H6C H 0.5462 0.5049 0.0524 0.056 Uiso 1 1 calc R
C5 C 0.6997(5) 0.30892(19) 0.05583(12) 0.0339(7) Uani 1 1 d .
H5A H 0.7433 0.2993 0.0055 0.051 Uiso 1 1 calc R
H5B H 0.5360 0.3137 0.0592 0.051 Uiso 1 1 calc R
H5C H 0.7523 0.2511 0.0844 0.051 Uiso 1 1 calc R
C4 C 0.3349(5) 0.1464(2) 0.17285(14) 0.0302(6) Uani 1 1 d .
O1 O 0.1719(3) 0.15250(16) 0.13323(10) 0.0449(6) Uani 1 1 d .
C3 C 1.0672(4) 0.4077(2) 0.07986(13) 0.0334(7) Uani 1 1 d .
H3A H 1.1127 0.3988 0.0296 0.050 Uiso 1 1 calc R
H3B H 1.1272 0.3517 0.1088 0.050 Uiso 1 1 calc R
H3C H 1.1257 0.4724 0.0980 0.050 Uiso 1 1 calc R
C2 C 1.0312(5) 0.3514(2) 0.36463(14) 0.0385(7) Uani 1 1 d .
H2B H 0.9262 0.4060 0.3791 0.046 Uiso 1 1 calc R
H2C H 1.1192 0.3762 0.3230 0.046 Uiso 1 1 calc R
C1 C 1.1929(5) 0.3278(2) 0.42812(14) 0.0449(8) Uani 1 1 d .
H1B H 1.2759 0.3895 0.4410 0.067 Uiso 1 1 calc R
H1C H 1.2988 0.2746 0.4137 0.067 Uiso 1 1 calc R
H1D H 1.1060 0.3045 0.4697 0.067 Uiso 1 1 calc R

loop_
_atom_site_aniso_label
_atom_site_aniso_U_11
_atom_site_aniso_U_22
_atom_site_aniso_U_33
_atom_site_aniso_U_23
_atom_site_aniso_U_13
_atom_site_aniso_U_12
S1 0.0200(3) 0.0180(3) 0.0263(3) -0.0021(3) 0.0024(3) 0.0013(3)
N1 0.0291(13) 0.0193(11) 0.0247(10) 0.0006(8) 0.0113(9) 0.0056(10)
O2 0.0361(12) 0.0207(9) 0.0355(9) -0.0072(7) -0.0007(8) -0.0030(9)
O3 0.0229(11) 0.0232(10) 0.0458(11) 0.0052(8) 0.0067(8) 0.0053(9)
C12 0.0208(14) 0.0229(13) 0.0243(11) 0.0018(10) 0.0034(10) 0.0035(13)
C11 0.0300(15) 0.0226(14) 0.0318(14) 0.0001(13) 0.0034(11) -0.0031(14)
C10 0.0313(15) 0.0222(13) 0.0259(12) 0.0013(10) 0.0108(11) 0.0023(14)
C9 0.0274(16) 0.0207(14) 0.0290(14) 0.0053(11) 0.0047(11) 0.0031(13)
C8 0.0425(18) 0.0268(15) 0.0225(13) 0.0022(11) 0.0068(11) 0.0008(14)
C7 0.0231(15) 0.0200(14) 0.0398(14) 0.0037(11) 0.0063(11) 0.0005(12)
C6 0.0436(19) 0.0391(16) 0.0300(13) 0.0064(12) 0.0028(13) 0.0017(17)
C5 0.0390(19) 0.0348(16) 0.0280(14) -0.0046(11) -0.0007(12) -0.0067(15)
C4 0.0312(17) 0.0247(14) 0.0348(15) 0.0106(12) 0.0039(13) -0.0026(13)
O1 0.0354(14) 0.0497(13) 0.0495(12) 0.0218(10) -0.0103(10) -0.0009(11)
C3 0.0274(16) 0.0351(17) 0.0376(14) -0.0019(13) 0.0093(11) -0.0048(14)
C2 0.049(2) 0.0334(17) 0.0328(15) -0.0047(13) -0.0017(13) -0.0052(16)
C1 0.052(2) 0.0446(18) 0.0380(15) -0.0037(12) -0.0028(14) -0.0094(17)

loop_
_atom_type_symbol
_atom_type_description
_atom_type_scat_dispersion_real
_atom_type_scat_dispersion_imag
_atom_type_scat_source
C C 0.0033 0.0016 'International Tables Vol C Tables 4.2.6.8 and 6.1.1.4'
H H 0.0000 0.0000 'International Tables Vol C Tables 4.2.6.8 and 6.1.1.4'
N N 0.0061 0.0033 'International Tables Vol C Tables 4.2.6.8 and 6.1.1.4'
O O 0.0106 0.0060 'International Tables Vol C Tables 4.2.6.8 and 6.1.1.4'
S S 0.1246 0.1234 'International Tables Vol C Tables 4.2.6.8 and 6.1.1.4'

loop_
_geom_angle_atom_site_label_1
_geom_angle_atom_site_label_2
_geom_angle_atom_site_label_3
_geom_angle
O2 S1 N1 111.79(10)
O2 S1 C12 104.98(10)
N1 S1 C12 99.22(10)
C10 N1 S1 118.61(16)
C4 O3 C9 108.81(19)
C5 C12 C6 111.6(2)
C5 C12 C3 112.8(2)
C6 C12 C3 110.2(2)
C5 C12 S1 108.81(16)
C6 C12 S1 103.66(16)
C3 C12 S1 109.35(16)
C7 C11 C4 109.5(2)
N1 C10 C8 112.9(2)
N1 C10 C9 110.18(18)
C8 C10 C9 110.72(19)
O3 C9 C7 104.4(2)
O3 C9 C10 109.26(19)
C7 C9 C10 116.6(2)
C2 C8 C10 113.9(2)
C11 C7 C9 109.1(2)
O1 C4 O3 121.0(2)
O1 C4 C11 131.1(3)
O3 C4 C11 107.9(2)
C8 C2 C1 111.7(2)

loop_
_geom_bond_atom_site_label_1
_geom_bond_atom_site_label_2
_geom_bond_distance
S1 O2 1.4849(17)
S1 N1 1.6439(19)
S1 C12 1.846(2)
N1 C10 1.457(3)
O3 C4 1.361(3)
O3 C9 1.452(3)
C12 C5 1.514(3)
C12 C6 1.525(3)
C12 C3 1.526(3)
C11 C7 1.314(3)
C11 C4 1.461(3)
C10 C8 1.523(3)
C10 C9 1.528(3)
C9 C7 1.482(3)
C8 C2 1.520(4)
C4 O1 1.197(3)
C2 C1 1.524(3)
